data_7009455
loop_
_publ_author_name
'Filippou, Alexander C.'
'Portius, Peter'
'Kociok-K\"ohn, Gabriele'
'Albrecht, Volker'

_publ_section_title
;
 Oxidation of germanium(II) azides with HN3: a convenient route to
 six-co-ordinate triazidogermanium(IV) compounds
;
_journal_issue 11
_journal_name_full 'Journal of the Chemical Society, Dalton Transactions'
_journal_page_first 1759
_journal_paper_doi 10.1039/b001198n
_journal_year 2000
_chemical_formula_sum 'C17 H35 Co Ge N9 O9 P3'
_chemical_formula_weight 733.97
_chemical_name_systematic
; 
 ? 
;
_space_group_IT_number 9
_symmetry_space_group_name_Hall 'C -2yc'
_symmetry_space_group_name_H-M 'C 1 c 1'
_atom_sites_solution_hydrogens geom
_atom_sites_solution_primary direct
_atom_sites_solution_secondary difmap
_audit_creation_method SHELXL-97
_cell_angle_alpha 90.00
_cell_angle_beta 97.283(8)
_cell_angle_gamma 90.00
_cell_formula_units_Z 4
_cell_length_a 17.1284(14)
_cell_length_b 12.0633(10)
_cell_length_c 14.6659(8)
_cell_measurement_temperature 193(2)
_cell_volume 3005.9(4)
_computing_structure_refinement 'SHELXL-97 (Sheldrick, 1997)'
_computing_structure_solution 'SHELXS-97 (Sheldrick, 1990)'
_diffrn_ambient_temperature 193(2)
_diffrn_measured_fraction_theta_full 0.501
_diffrn_measured_fraction_theta_max 0.501
_diffrn_radiation_monochromator graphite
_diffrn_radiation_source 'fine-focus sealed tube'
_diffrn_radiation_type MoK\a
_diffrn_radiation_wavelength 0.71073
_diffrn_reflns_av_R_equivalents 0.0383
_diffrn_reflns_av_sigmaI/netI 0.0297
_diffrn_reflns_limit_h_max 20
_diffrn_reflns_limit_h_min -20
_diffrn_reflns_limit_k_max 14
_diffrn_reflns_limit_k_min -14
_diffrn_reflns_limit_l_max 17
_diffrn_reflns_limit_l_min -17
_diffrn_reflns_number 7938
_diffrn_reflns_theta_full 25.05
_diffrn_reflns_theta_max 25.05
_diffrn_reflns_theta_min 2.07
_exptl_absorpt_coefficient_mu 1.771
_exptl_crystal_density_diffrn 1.622
_exptl_crystal_density_method 'not measured'
_exptl_crystal_F_000 1504
_refine_diff_density_max 1.366
_refine_diff_density_min -0.524
_refine_diff_density_rms 0.096
_refine_ls_abs_structure_details 'Flack H D (1983), Acta Cryst. A39, 876-881'
_refine_ls_abs_structure_Flack 0.021(17)
_refine_ls_extinction_method none
_refine_ls_goodness_of_fit_ref 1.069
_refine_ls_hydrogen_treatment mixed
_refine_ls_matrix_type full
_refine_ls_number_parameters 371
_refine_ls_number_reflns 5339
_refine_ls_number_restraints 2
_refine_ls_restrained_S_all 1.069
_refine_ls_R_factor_all 0.0565
_refine_ls_R_factor_gt 0.0522
_refine_ls_shift/su_max 0.001
_refine_ls_shift/su_mean 0.000
_refine_ls_structure_factor_coef Fsqd
_refine_ls_weighting_details 'w=1/[\s^2^(Fo^2^)+(0.0776P)^2^+9.5651P] where P=(Fo^2^+2Fc^2^)/3'
_refine_ls_weighting_scheme calc
_refine_ls_wR_factor_gt 0.1360
_refine_ls_wR_factor_ref 0.1411
_reflns_number_gt 4965
_reflns_number_total 5339
_reflns_threshold_expression >2sigma(I)
_cod_data_source_file b001198n.txt
_cod_data_source_block peter48
_cod_depositor_comments
;
The following automatic conversions were performed:

'_refine_ls_weighting_scheme' value 'calc
w=1/[\s^2^(Fo^2^)+(0.0776P)^2^+9.5651P] where P=(Fo^2^+2Fc^2^)/3' was
changed to 'calc'. New tag '_refine_ls_weighting_details' was
created. The value of the new tag was set to
'w=1/[\s^2^(Fo^2^)+(0.0776P)^2^+9.5651P] where P=(Fo^2^+2Fc^2^)/3'.

Automatic conversion script
Id: cif_fix_values 3143 2015-03-26 13:38:13Z robertas 
;
_cod_database_code 7009455

loop_
_symmetry_equiv_pos_as_xyz
'x, y, z'
'x, -y, z+1/2'
'x+1/2, y+1/2, z'
'x+1/2, -y+1/2, z+1/2'

loop_
_atom_site_label
_atom_site_type_symbol
_atom_site_fract_x
_atom_site_fract_y
_atom_site_fract_z
_atom_site_U_iso_or_equiv
_atom_site_adp_type
_atom_site_occupancy
_atom_site_calc_flag
_atom_site_refinement_flags
_atom_site_disorder_assembly
_atom_site_disorder_group
Co Co 0.29617(4) 0.78975(6) 0.73908(5) 0.0408(2) Uani 1 d . . .
C1 C 0.3176(5) 0.8590(6) 0.8702(4) 0.0594(17) Uani 1 d . . .
H1 H 0.3550 0.9150 0.8894 0.071 Uiso 1 calc R . .
C2 C 0.3296(5) 0.7417(8) 0.8738(5) 0.0657(19) Uani 1 d . . .
H2 H 0.3775 0.7050 0.8954 0.079 Uiso 1 calc R . .
C3 C 0.2584(6) 0.6904(9) 0.8400(6) 0.075(3) Uani 1 d . . .
H3 H 0.2500 0.6127 0.8350 0.090 Uiso 1 calc R . .
C4 C 0.2019(6) 0.7713(9) 0.8147(6) 0.077(3) Uani 1 d . . .
H4 H 0.1487 0.7583 0.7902 0.093 Uiso 1 calc R . .
C5 C 0.2369(5) 0.8743(9) 0.8315(5) 0.078(3) Uani 1 d . . .
H5 H 0.2116 0.9438 0.8193 0.093 Uiso 1 calc R . .
P1 P 0.29121(11) 0.93417(13) 0.65302(12) 0.0464(4) Uani 1 d . . .
O1 O 0.2029(3) 0.9724(4) 0.6283(4) 0.0649(13) Uani 1 d . . .
C11 C 0.1818(7) 1.0618(10) 0.5635(9) 0.105(4) Uani 1 d . . .
H11A H 0.2141 1.1276 0.5835 0.126 Uiso 1 calc R . .
H11B H 0.1955 1.0391 0.5026 0.126 Uiso 1 calc R . .
C12 C 0.1043(11) 1.0915(13) 0.5539(13) 0.168(8) Uani 1 d . . .
H12A H 0.0953 1.1524 0.5096 0.252 Uiso 1 calc R . .
H12B H 0.0901 1.1156 0.6135 0.252 Uiso 1 calc R . .
H12C H 0.0717 1.0279 0.5318 0.252 Uiso 1 calc R . .
O2 O 0.3271(4) 1.0430(6) 0.7024(4) 0.0873(19) Uani 1 d . . .
C21 C 0.370(2) 1.1135(19) 0.652(3) 0.098(11) Uani 0.39(3) d P A 1
H21A H 0.4071 1.0674 0.6219 0.118 Uiso 0.39(3) calc PR A 1
H21B H 0.3323 1.1461 0.6017 0.118 Uiso 0.39(3) calc PR A 1
C21A C 0.4010(9) 1.0858(14) 0.7177(14) 0.072(7) Uani 0.61(3) d P A 2
H21C H 0.4356 1.0405 0.6833 0.087 Uiso 0.61(3) calc PR A 2
H21D H 0.4203 1.0777 0.7839 0.087 Uiso 0.61(3) calc PR A 2
C22 C 0.4092(9) 1.1944(10) 0.6940(12) 0.122(5) Uani 1 d . . .
H22A H 0.4355 1.2371 0.6499 0.183 Uiso 1 calc R B 1
H22B H 0.4487 1.1642 0.7417 0.183 Uiso 1 calc R B 1
H22C H 0.3732 1.2429 0.7224 0.183 Uiso 1 calc R B 1
O3 O 0.3276(4) 0.9244(5) 0.5646(4) 0.0820(19) Uani 1 d . . .
P2 P 0.41241(10) 0.75526(15) 0.70558(12) 0.0472(4) Uani 1 d . . .
O4 O 0.4703(3) 0.8478(6) 0.7488(4) 0.0785(17) Uani 1 d . . .
C41 C 0.5482(6) 0.8633(12) 0.7223(9) 0.117(5) Uani 1 d . . .
H41A H 0.5440 0.8763 0.6552 0.140 Uiso 1 calc R . .
H41B H 0.5799 0.7954 0.7366 0.140 Uiso 1 calc R . .
C42 C 0.5874(6) 0.9575(10) 0.7710(10) 0.109(4) Uani 1 d . . .
H42A H 0.6401 0.9664 0.7525 0.163 Uiso 1 calc R . .
H42B H 0.5919 0.9443 0.8374 0.163 Uiso 1 calc R . .
H42C H 0.5566 1.0249 0.7557 0.163 Uiso 1 calc R . .
O5 O 0.4528(4) 0.6492(5) 0.7547(4) 0.0777(16) Uani 1 d . . .
C51 C 0.4419(5) 0.5402(9) 0.7311(7) 0.084(3) Uani 1 d . . .
H51A H 0.4351 0.5326 0.6633 0.101 Uiso 1 calc R . .
H51B H 0.3938 0.5119 0.7541 0.101 Uiso 1 calc R . .
C52 C 0.5127(6) 0.4736(8) 0.7724(8) 0.093(3) Uani 1 d . . .
H52A H 0.5050 0.3954 0.7554 0.139 Uiso 1 calc R . .
H52B H 0.5188 0.4807 0.8395 0.139 Uiso 1 calc R . .
H52C H 0.5600 0.5016 0.7490 0.139 Uiso 1 calc R . .
O6 O 0.4216(3) 0.7465(5) 0.6021(3) 0.0567(11) Uani 1 d . . .
P3 P 0.24284(10) 0.69482(14) 0.62324(12) 0.0473(4) Uani 1 d . . .
O7 O 0.2510(4) 0.5692(5) 0.6445(4) 0.0819(17) Uani 1 d . . .
C71 C 0.2199(9) 0.4864(9) 0.5695(8) 0.114(4) Uani 1 d . . .
H71A H 0.1617 0.4846 0.5637 0.136 Uiso 1 calc R . .
H71B H 0.2353 0.5110 0.5099 0.136 Uiso 1 calc R . .
C72 C 0.2488(9) 0.3824(8) 0.5892(9) 0.113(4) Uani 1 d . . .
H72A H 0.2272 0.3311 0.5406 0.170 Uiso 1 calc R . .
H72B H 0.2335 0.3579 0.6481 0.170 Uiso 1 calc R . .
H72C H 0.3063 0.3835 0.5929 0.170 Uiso 1 calc R . .
O8 O 0.1508(3) 0.7116(5) 0.6052(4) 0.0678(14) Uani 1 d . . .
C81 C 0.1045(9) 0.7524(16) 0.5271(15) 0.171(9) Uani 1 d . . .
H81A H 0.0917 0.8305 0.5396 0.206 Uiso 1 calc R . .
H81B H 0.1376 0.7532 0.4764 0.206 Uiso 1 calc R . .
C82 C 0.0389(10) 0.7029(18) 0.4966(14) 0.174(9) Uani 1 d . . .
H82A H 0.0133 0.7423 0.4425 0.261 Uiso 1 calc R . .
H82B H 0.0040 0.7026 0.5446 0.261 Uiso 1 calc R . .
H82C H 0.0499 0.6264 0.4797 0.261 Uiso 1 calc R . .
O9 O 0.2733(4) 0.7187(5) 0.5295(4) 0.0756(17) Uani 1 d . . .
Ge Ge 0.35988(4) 0.80341(7) 0.49711(4) 0.0580(2) Uani 1 d . . .
N1 N 0.4446(5) 0.8978(6) 0.4679(5) 0.083(2) Uani 1 d . . .
N2 N 0.5033(5) 0.8609(6) 0.4487(5) 0.0703(18) Uani 1 d . . .
N3 N 0.5590(6) 0.8343(9) 0.4270(12) 0.147(5) Uani 1 d . . .
N4 N 0.3928(6) 0.6828(6) 0.4248(6) 0.087(3) Uani 1 d . . .
N5 N 0.3960(5) 0.5925(6) 0.4528(5) 0.076(2) Uani 1 d . . .
N6 N 0.4007(7) 0.5017(9) 0.4766(7) 0.114(3) Uani 1 d . . .
N7 N 0.2912(7) 0.8699(9) 0.3945(6) 0.101(3) Uani 1 d . . .
N8 N 0.2499(7) 0.8121(10) 0.3467(7) 0.109(3) Uani 1 d . . .
N9 N 0.2144(10) 0.7615(15) 0.2928(10) 0.164(6) Uani 1 d . . .

loop_
_atom_site_aniso_label
_atom_site_aniso_U_11
_atom_site_aniso_U_22
_atom_site_aniso_U_33
_atom_site_aniso_U_23
_atom_site_aniso_U_13
_atom_site_aniso_U_12
Co 0.0399(4) 0.0508(4) 0.0317(4) 0.0044(3) 0.0050(3) -0.0019(4)
C1 0.083(5) 0.067(4) 0.029(3) 0.003(3) 0.011(3) -0.006(4)
C2 0.075(5) 0.084(5) 0.037(4) 0.017(4) 0.003(3) 0.012(4)
C3 0.099(7) 0.089(6) 0.040(4) 0.006(4) 0.017(4) -0.036(5)
C4 0.065(5) 0.118(8) 0.051(4) -0.001(5) 0.013(4) -0.028(5)
C5 0.084(5) 0.119(7) 0.035(3) 0.017(4) 0.026(4) 0.046(6)
P1 0.0553(9) 0.0457(8) 0.0403(8) 0.0041(7) 0.0143(7) 0.0028(7)
O1 0.067(3) 0.065(3) 0.065(3) 0.028(3) 0.018(2) 0.020(2)
C11 0.122(9) 0.086(7) 0.110(8) 0.046(6) 0.032(7) 0.038(6)
C12 0.194(17) 0.113(11) 0.174(15) 0.034(11) -0.062(13) 0.062(11)
O2 0.111(5) 0.085(4) 0.066(4) 0.000(3) 0.011(3) -0.039(4)
C21 0.17(3) 0.050(12) 0.08(2) 0.020(12) 0.03(2) -0.022(15)
C21A 0.068(9) 0.070(9) 0.081(13) -0.030(9) 0.021(8) -0.039(7)
C22 0.139(11) 0.083(7) 0.157(13) -0.005(8) 0.064(10) -0.016(7)
O3 0.131(5) 0.068(3) 0.058(3) 0.027(3) 0.054(3) 0.029(3)
P2 0.0410(8) 0.0567(9) 0.0435(8) -0.0032(7) 0.0035(6) 0.0011(7)
O4 0.054(3) 0.108(4) 0.076(4) -0.039(3) 0.020(3) -0.017(3)
C41 0.062(5) 0.155(11) 0.140(10) -0.092(9) 0.041(6) -0.042(6)
C42 0.068(5) 0.108(8) 0.150(11) -0.047(8) 0.008(6) -0.032(5)
O5 0.087(4) 0.083(4) 0.061(3) -0.001(3) 0.003(3) 0.033(3)
C51 0.069(5) 0.103(7) 0.079(6) 0.008(5) 0.005(4) -0.005(5)
C52 0.077(6) 0.077(6) 0.120(8) 0.032(6) -0.007(5) 0.013(5)
O6 0.054(3) 0.069(3) 0.050(3) -0.001(2) 0.015(2) 0.010(2)
P3 0.0450(8) 0.0504(9) 0.0453(9) -0.0003(7) 0.0006(7) -0.0068(7)
O7 0.100(4) 0.060(3) 0.077(4) -0.005(3) -0.023(3) -0.003(3)
C71 0.159(11) 0.078(7) 0.096(8) -0.001(6) -0.015(7) -0.035(7)
C72 0.170(12) 0.055(5) 0.122(9) -0.022(6) 0.044(8) -0.028(6)
O8 0.054(3) 0.082(4) 0.065(3) 0.001(3) -0.004(2) 0.000(3)
C81 0.098(9) 0.188(16) 0.200(17) 0.077(14) -0.093(11) -0.029(10)
C82 0.117(11) 0.25(2) 0.136(13) -0.011(13) -0.062(10) 0.020(12)
O9 0.084(4) 0.097(4) 0.045(3) -0.017(3) 0.007(3) -0.041(3)
Ge 0.0703(5) 0.0661(5) 0.0406(4) -0.0026(3) 0.0194(3) 0.0004(4)
N1 0.116(6) 0.069(4) 0.074(5) -0.002(4) 0.051(4) -0.003(4)
N2 0.078(5) 0.068(4) 0.070(4) 0.021(3) 0.027(4) 0.013(4)
N3 0.092(7) 0.103(7) 0.256(16) 0.086(9) 0.071(9) 0.026(6)
N4 0.147(8) 0.056(4) 0.067(5) -0.026(4) 0.054(5) -0.015(4)
N5 0.111(6) 0.059(4) 0.065(4) -0.025(3) 0.038(4) -0.020(4)
N6 0.168(10) 0.081(6) 0.103(7) -0.030(5) 0.057(7) -0.007(6)
N7 0.132(8) 0.113(7) 0.059(5) 0.026(5) 0.024(5) 0.017(6)
N8 0.127(8) 0.138(9) 0.061(5) 0.009(5) 0.002(5) -0.045(7)
N9 0.168(12) 0.198(15) 0.115(10) 0.019(10) -0.027(9) -0.068(12)

loop_
_atom_type_symbol
_atom_type_description
_atom_type_scat_dispersion_real
_atom_type_scat_dispersion_imag
_atom_type_scat_source
C C 0.0033 0.0016 'International Tables Vol C Tables 4.2.6.8 and 6.1.1.4'
H H 0.0000 0.0000 'International Tables Vol C Tables 4.2.6.8 and 6.1.1.4'
N N 0.0061 0.0033 'International Tables Vol C Tables 4.2.6.8 and 6.1.1.4'
O O 0.0106 0.0060 'International Tables Vol C Tables 4.2.6.8 and 6.1.1.4'
P P 0.1023 0.0942 'International Tables Vol C Tables 4.2.6.8 and 6.1.1.4'
Ge Ge 0.1547 1.8001 'International Tables Vol C Tables 4.2.6.8 and 6.1.1.4'
Co Co 0.3494 0.9721 'International Tables Vol C Tables 4.2.6.8 and 6.1.1.4'

loop_
_geom_angle_atom_site_label_1
_geom_angle_atom_site_label_2
_geom_angle_atom_site_label_3
_geom_angle
_geom_angle_site_symmetry_1
_geom_angle_site_symmetry_3
_geom_angle_publ_flag
C5 Co C2 67.1(3) . . ?
C5 Co C3 65.9(4) . . ?
C2 Co C3 39.6(4) . . ?
C5 Co C4 39.1(4) . . ?
C2 Co C4 66.5(4) . . ?
C3 Co C4 39.1(4) . . ?
C5 Co C1 40.5(3) . . ?
C2 Co C1 40.2(3) . . ?
C3 Co C1 66.9(3) . . ?
C4 Co C1 67.0(3) . . ?
C5 Co P1 89.9(3) . . ?
C2 Co P1 140.7(3) . . ?
C3 Co P1 153.8(3) . . ?
C4 Co P1 115.1(3) . . ?
C1 Co P1 101.9(2) . . ?
C5 Co P2 142.4(3) . . ?
C2 Co P2 90.7(2) . . ?
C3 Co P2 115.7(3) . . ?
C4 Co P2 154.6(3) . . ?
C1 Co P2 103.2(2) . . ?
P1 Co P2 89.51(7) . . ?
C5 Co P3 125.9(3) . . ?
C2 Co P3 130.0(3) . . ?
C3 Co P3 96.7(3) . . ?
C4 Co P3 94.8(3) . . ?
C1 Co P3 161.3(2) . . ?
P1 Co P3 89.23(7) . . ?
P2 Co P3 91.68(7) . . ?
C2 C1 C5 105.6(8) . . ?
C2 C1 Co 69.2(4) . . ?
C5 C1 Co 68.9(4) . . ?
C3 C2 C1 107.9(8) . . ?
C3 C2 Co 70.2(4) . . ?
C1 C2 Co 70.5(4) . . ?
C4 C3 C2 109.3(8) . . ?
C4 C3 Co 70.9(5) . . ?
C2 C3 Co 70.2(4) . . ?
C5 C4 C3 108.1(8) . . ?
C5 C4 Co 69.7(4) . . ?
C3 C4 Co 70.0(5) . . ?
C4 C5 C1 109.0(8) . . ?
C4 C5 Co 71.2(5) . . ?
C1 C5 Co 70.6(4) . . ?
O3 P1 O1 108.3(4) . . ?
O3 P1 O2 106.1(4) . . ?
O1 P1 O2 99.6(4) . . ?
O3 P1 Co 116.8(2) . . ?
O1 P1 Co 109.73(19) . . ?
O2 P1 Co 114.8(2) . . ?
C11 O1 P1 121.3(6) . . ?
C12 C11 O1 114.9(11) . . ?
C21A O2 C21 47.0(15) . . ?
C21A O2 P1 133.6(8) . . ?
C21 O2 P1 117.3(15) . . ?
C22 C21 O2 118(3) . . ?
O2 C21A C22 116.5(17) . . ?
C21 C22 C21A 48.6(13) . . ?
P1 O3 Ge 133.7(3) . . ?
O6 P2 O4 107.8(3) . . ?
O6 P2 O5 107.3(3) . . ?
O4 P2 O5 100.0(4) . . ?
O6 P2 Co 116.7(2) . . ?
O4 P2 Co 109.0(2) . . ?
O5 P2 Co 114.6(3) . . ?
C41 O4 P2 122.6(5) . . ?
O4 C41 C42 110.6(8) . . ?
C51 O5 P2 128.6(6) . . ?
O5 C51 C52 109.4(8) . . ?
P2 O6 Ge 131.3(3) . . ?
O7 P3 O9 109.0(4) . . ?
O7 P3 O8 102.8(4) . . ?
O9 P3 O8 105.6(3) . . ?
O7 P3 Co 110.1(2) . . ?
O9 P3 Co 116.2(2) . . ?
O8 P3 Co 112.2(2) . . ?
C71 O7 P3 118.6(6) . . ?
C72 C71 O7 111.3(10) . . ?
C81 O8 P3 129.3(10) . . ?
C82 C81 O8 119.7(16) . . ?
P3 O9 Ge 132.5(3) . . ?
O6 Ge O3 91.4(3) . . ?
O6 Ge O9 88.5(3) . . ?
O3 Ge O9 89.7(3) . . ?
O6 Ge N4 90.1(3) . . ?
O3 Ge N4 178.2(3) . . ?
O9 Ge N4 91.3(3) . . ?
O6 Ge N1 92.1(3) . . ?
O3 Ge N1 86.5(3) . . ?
O9 Ge N1 176.2(3) . . ?
N4 Ge N1 92.4(3) . . ?
O6 Ge N7 175.4(3) . . ?
O3 Ge N7 84.2(4) . . ?
O9 Ge N7 90.1(4) . . ?
N4 Ge N7 94.3(4) . . ?
N1 Ge N7 89.0(4) . . ?
N2 N1 Ge 121.5(6) . . ?
N3 N2 N1 174.1(9) . . ?
N5 N4 Ge 121.1(6) . . ?
N6 N5 N4 176.6(8) . . ?
N8 N7 Ge 118.6(9) . . ?
N9 N8 N7 171.9(14) . . ?

loop_
_geom_bond_atom_site_label_1
_geom_bond_atom_site_label_2
_geom_bond_distance
_geom_bond_site_symmetry_2
_geom_bond_publ_flag
Co C5 2.063(7) . ?
Co C2 2.069(7) . ?
Co C3 2.070(8) . ?
Co C4 2.083(8) . ?
Co C1 2.086(7) . ?
Co P1 2.1467(18) . ?
Co P2 2.1511(18) . ?
Co P3 2.1537(19) . ?
C1 C2 1.430(12) . ?
C1 C5 1.438(12) . ?
C2 C3 1.402(13) . ?
C3 C4 1.390(15) . ?
C4 C5 1.388(14) . ?
P1 O3 1.513(5) . ?
P1 O1 1.578(5) . ?
P1 O2 1.585(6) . ?
O1 C11 1.452(10) . ?
C11 C12 1.366(19) . ?
O2 C21A 1.359(14) . ?
O2 C21 1.40(2) . ?
C21 C22 1.30(4) . ?
C21A C22 1.37(2) . ?
O3 Ge 1.885(6) . ?
P2 O6 1.549(5) . ?
P2 O4 1.573(6) . ?
P2 O5 1.584(6) . ?
O4 C41 1.448(10) . ?
C41 C42 1.459(13) . ?
O5 C51 1.367(13) . ?
C51 C52 1.516(12) . ?
O6 Ge 1.884(5) . ?
P3 O7 1.550(6) . ?
P3 O9 1.558(6) . ?
P3 O8 1.579(6) . ?
O7 C71 1.530(12) . ?
C71 C72 1.366(17) . ?
O8 C81 1.398(14) . ?
C81 C82 1.30(2) . ?
O9 Ge 1.909(6) . ?
Ge N4 1.926(7) . ?
Ge N1 1.935(8) . ?
Ge N7 1.960(9) . ?
N1 N2 1.166(10) . ?
N2 N3 1.091(12) . ?
N4 N5 1.163(11) . ?
N5 N6 1.149(12) . ?
N7 N8 1.163(14) . ?
N8 N9 1.116(16) . ?
